data_2203828
loop_
_publ_author_name
'Andreas Fischer'
'Veronica M. Profir'

_publ_section_title
;
 A 2-propanol solvate of (<i>RS</i>)-phenylsuccinic acid
;
_journal_issue 6
_journal_name_full 'Acta Crystallographica Section E'
_journal_page_first o979
_journal_page_last o981
_journal_paper_doi 10.1107/S160053680401061X
_journal_volume 60
_journal_year 2004
_chemical_formula_iupac 'C10 H10 O4, C3 H8 O'
_chemical_formula_moiety 'C10 H10 O4, C3 H8 O'
_chemical_formula_sum 'C13 H18 O5'
_chemical_formula_weight 254.282
_chemical_name_systematic ?
_space_group_IT_number 15
_symmetry_cell_setting monoclinic
_symmetry_space_group_name_Hall '-C 2yc'
_symmetry_space_group_name_H-M 'C 1 2/c 1'
_atom_sites_solution_primary direct
_atom_sites_solution_secondary difmap
_cell_angle_alpha 90.00
_cell_angle_beta 123.93(3)
_cell_angle_gamma 90.00
_cell_formula_units_Z 8
_cell_length_a 26.460(10)
_cell_length_b 5.467(2)
_cell_length_c 21.477(6)
_cell_measurement_reflns_used 87
_cell_measurement_temperature 150
_cell_measurement_theta_max 27.51
_cell_measurement_theta_min 4.58
_cell_volume 2577.8(18)
_computing_cell_refinement 'DORAX/LSQ (Duisenberg, 1992)'
_computing_data_collection 'COLLECT (Nonius, 1999)'
_computing_data_reduction 'EvalCCD (Duisenberg et al., 2003)'
_computing_molecular_graphics 'DIAMOND (Brandenburg, 2001)'
_computing_publication_material 'maXus (Mackay et al., 1999)'
_computing_structure_refinement 'SHELXL97 (Sheldrick, 1997)'
_computing_structure_solution 'SHELXS97 (Sheldrick, 1997)'
_diffrn_measured_fraction_theta_full 0.982
_diffrn_measured_fraction_theta_max 0.982
_diffrn_measurement_device 'Bruker--Nonius KappaCCD'
_diffrn_measurement_method '\f and \w'
_diffrn_radiation_source 'fine-focus sealed tube'
_diffrn_radiation_type ' MoK\a'
_diffrn_reflns_av_R_equivalents 0.0825
_diffrn_reflns_av_sigmaI/netI 0.0666
_diffrn_reflns_limit_h_max 34
_diffrn_reflns_limit_h_min -32
_diffrn_reflns_limit_k_max 7
_diffrn_reflns_limit_k_min -5
_diffrn_reflns_limit_l_max 27
_diffrn_reflns_limit_l_min -27
_diffrn_reflns_number 9953
_diffrn_reflns_theta_full 27.51
_diffrn_reflns_theta_max 27.51
_diffrn_reflns_theta_min 4.58
_exptl_absorpt_coefficient_mu 0.100
_exptl_absorpt_correction_type none
_exptl_crystal_colour colourless
_exptl_crystal_density_diffrn 1.310
_exptl_crystal_density_method 'not measured'
_exptl_crystal_description block
_exptl_crystal_size_max 0.40
_exptl_crystal_size_mid 0.20
_exptl_crystal_size_min 0.15
_refine_diff_density_max 0.294
_refine_diff_density_min -0.238
_refine_ls_extinction_method none
_refine_ls_goodness_of_fit_ref 1.081
_refine_ls_hydrogen_treatment constr
_refine_ls_matrix_type full
_refine_ls_number_parameters 163
_refine_ls_number_reflns 2904
_refine_ls_number_restraints 0
_refine_ls_restrained_S_all 1.081
_refine_ls_R_factor_all 0.1067
_refine_ls_R_factor_gt 0.0577
_refine_ls_shift/su_max 0.000
_refine_ls_shift/su_mean 0.000
_refine_ls_structure_factor_coef Fsqd
_refine_ls_weighting_details 'calc w = 1/[\s^2^(Fo^2^)+(0.0296P)^2^+5.2191P] where P = (Fo^2^+2Fc^2^)/3'
_refine_ls_weighting_scheme calc
_refine_ls_wR_factor_gt 0.1091
_refine_ls_wR_factor_ref 0.1314
_reflns_number_gt 1868
_reflns_number_total 2904
_reflns_threshold_expression I>2\s(I)
_cod_data_source_file wn6247.cif
_cod_data_source_block I
_cod_depositor_comments
;
The following automatic conversions were performed:
'_symmetry_cell_setting' value 'Monoclinic' changed to 'monoclinic'
according to '/home/saulius/struct/CIF-dictionaries/cif_core.dic'
dictionary named 'cif_core.dic' version 2.4.1 from 2010-06-29.

Automatic conversion script
Id: cif_fix_enum 1527 2010-12-29 10:47:43Z saulius 

The following automatic conversions were performed:

'_symmetry_cell_setting' value 'Monoclinic' changed to 'monoclinic'
according to /home/saulius/struct/CIF-dictionaries/cif_core.dic
dictionary named 'cif_core.dic' version 2.4.1 from 2010-06-29.

Automatic conversion script
Id: cif_fix_values 1715 2011-07-08 13:25:40Z adriana 
;
_cod_original_sg_symbol_H-M 'C 2/c'
_cod_database_code 2203828

loop_
_symmetry_equiv_pos_as_xyz
'x, y, z'
'-x, y, -z+1/2'
'x+1/2, y+1/2, z'
'-x+1/2, y+1/2, -z+1/2'
'-x, -y, -z'
'x, -y, z-1/2'
'-x+1/2, -y+1/2, -z'
'x+1/2, -y+1/2, z-1/2'

loop_
_atom_site_label
_atom_site_fract_x
_atom_site_fract_y
_atom_site_fract_z
_atom_site_U_iso_or_equiv
_atom_site_adp_type
_atom_site_calc_flag
_atom_site_refinement_flags
_atom_site_occupancy
_atom_site_type_symbol
C1 0.06370(9) 0.3862(5) 0.36450(11) 0.0170(5) Uani d . 1 C
C2 0.06261(10) 0.5824(5) 0.40512(12) 0.0208(5) Uani d . 1 C
C3 0.01926(11) 0.5926(5) 0.42248(13) 0.0243(5) Uani d . 1 C
C4 -0.02339(11) 0.4086(5) 0.39911(13) 0.0256(6) Uani d . 1 C
C5 -0.02184(10) 0.2102(5) 0.36020(13) 0.0244(5) Uani d . 1 C
O5 0.20871(7) 0.9047(4) 0.18904(9) 0.0297(4) Uani d . 1 O
C6 0.02158(10) 0.1993(5) 0.34316(12) 0.0209(5) Uani d . 1 C
C7 0.10902(9) 0.3797(4) 0.34211(11) 0.0171(5) Uani d . 1 C
C8 0.17189(10) 0.3283(4) 0.41117(12) 0.0174(5) Uani d . 1 C
C9 0.10704(10) 0.6173(5) 0.30385(12) 0.0191(5) Uani d . 1 C
C10 0.14661(9) 0.6170(5) 0.27371(11) 0.0182(5) Uani d . 1 C
C11 0.19829(13) 0.5668(6) 0.11004(16) 0.0398(7) Uani d . 1 C
C12 0.18594(11) 0.8355(5) 0.11298(13) 0.0268(6) Uani d . 1 C
C13 0.11943(12) 0.8978(6) 0.06612(14) 0.0348(7) Uani d . 1 C
O1 0.17908(7) 0.0979(3) 0.43163(9) 0.0264(4) Uani d . 1 O
O2 0.21051(7) 0.4850(3) 0.44506(9) 0.0246(4) Uani d . 1 O
O3 0.14622(7) 0.8326(3) 0.24652(9) 0.0264(4) Uani d . 1 O
O4 0.17434(7) 0.4404(3) 0.27452(9) 0.0278(4) Uani d . 1 O
H1O 0.2170 0.0693 0.4703 0.032 Uiso d R 1 H
H2 0.0935 0.6932 0.4219 0.025 Uiso d R 1 H
H3 0.0196 0.7409 0.4501 0.029 Uiso d R 1 H
H3O 0.1715 0.8269 0.2280 0.032 Uiso d R 1 H
H4 -0.0550 0.4098 0.4085 0.031 Uiso d R 1 H
H5 -0.0547 0.0965 0.3396 0.029 Uiso d R 1 H
H5O 0.2514 0.9148 0.2113 0.036 Uiso d R 1 H
H6 0.0264 0.0604 0.3162 0.025 Uiso d R 1 H
H7 0.0998 0.2486 0.3086 0.021 Uiso d R 1 H
H9A 0.1174 0.7575 0.3394 0.023 Uiso d R 1 H
H9B 0.0641 0.6299 0.2585 0.023 Uiso d R 1 H
H11A 0.2432 0.5449 0.1410 0.048 Uiso d R 1 H
H11B 0.1832 0.5041 0.0595 0.048 Uiso d R 1 H
H11C 0.1748 0.4727 0.1312 0.048 Uiso d R 1 H
H12 0.2101 0.9304 0.1000 0.032 Uiso d R 1 H
H13A 0.1039 0.8599 0.0135 0.042 Uiso d R 1 H
H13B 0.1138 1.0784 0.0693 0.042 Uiso d R 1 H
H13C 0.0948 0.8302 0.0832 0.042 Uiso d R 1 H

loop_
_atom_site_aniso_label
_atom_site_aniso_U_11
_atom_site_aniso_U_22
_atom_site_aniso_U_33
_atom_site_aniso_U_12
_atom_site_aniso_U_13
_atom_site_aniso_U_23
C1 0.0128(9) 0.0209(13) 0.0133(10) 0.0021(9) 0.0049(8) 0.0052(9)
C2 0.0176(11) 0.0220(13) 0.0199(11) -0.0008(10) 0.0087(9) 0.0010(10)
C3 0.0261(12) 0.0243(14) 0.0265(12) 0.0039(11) 0.0171(10) 0.0033(10)
C4 0.0195(11) 0.0327(16) 0.0285(12) 0.0046(11) 0.0157(10) 0.0067(11)
C5 0.0185(11) 0.0256(14) 0.0248(12) -0.0031(10) 0.0094(10) 0.0052(10)
C6 0.0187(11) 0.0199(13) 0.0197(11) 0.0002(10) 0.0081(9) 0.0018(10)
C7 0.0142(10) 0.0184(13) 0.0171(10) -0.0003(9) 0.0078(8) -0.0003(9)
C8 0.0175(11) 0.0181(12) 0.0187(10) 0.0020(10) 0.0114(9) 0.0006(9)
C9 0.0157(10) 0.0227(13) 0.0178(10) 0.0019(10) 0.0086(9) 0.0027(9)
C10 0.0120(10) 0.0230(13) 0.0160(10) -0.0004(10) 0.0056(8) 0.0012(9)
C11 0.0352(14) 0.042(2) 0.0324(14) 0.0063(14) 0.0130(12) -0.0033(13)
C12 0.0243(12) 0.0345(16) 0.0222(11) -0.0034(12) 0.0134(10) -0.0009(11)
C13 0.0267(13) 0.0389(18) 0.0296(13) 0.0013(13) 0.0101(11) -0.0015(12)
O1 0.0194(8) 0.0198(10) 0.0246(8) 0.0016(7) 0.0028(7) 0.0053(7)
O2 0.0172(8) 0.0228(10) 0.0236(8) -0.0025(7) 0.0050(7) 0.0010(7)
O3 0.0271(9) 0.0264(11) 0.0350(9) 0.0043(8) 0.0231(8) 0.0076(8)
O4 0.0249(8) 0.0263(11) 0.0375(10) 0.0057(8) 0.0207(8) 0.0035(8)
O5 0.0204(8) 0.0479(13) 0.0246(8) -0.0083(9) 0.0148(7) -0.0047(8)

loop_
_atom_type_symbol
_atom_type_description
_atom_type_scat_dispersion_real
_atom_type_scat_dispersion_imag
_atom_type_scat_source
C C 0.0033 0.0016 'International Tables Vol C Tables 4.2.6.8 and 6.1.1.4'
H H 0.0000 0.0000 'International Tables Vol C Tables 4.2.6.8 and 6.1.1.4'
O O 0.0106 0.0060 'International Tables Vol C Tables 4.2.6.8 and 6.1.1.4'

loop_
_diffrn_radiation_wavelength
0.71073

loop_
_geom_angle_atom_site_label_1
_geom_angle_atom_site_label_2
_geom_angle_atom_site_label_3
_geom_angle
_geom_angle_publ_flag
O5 C12 C13 107.0(2) n
O5 C12 C11 109.8(2) n
C13 C12 C11 113.1(2) n
O4 C10 O3 125.4(2) n
O4 C10 C9 123.9(2) n
O3 C10 C9 110.8(2) n
C8 C7 C1 108.89(16) n
C8 C7 C9 112.03(19) n
C1 C7 C9 110.78(19) n
C6 C1 C2 118.7(2) n
C6 C1 C7 120.5(2) n
C2 C1 C7 120.8(2) n
C10 C9 C7 114.1(2) n
O2 C8 O1 124.0(2) n
O2 C8 C7 123.5(2) n
O1 C8 C7 112.4(2) n
C3 C2 C1 120.5(2) n
C4 C3 C2 120.2(2) n
C1 C6 C5 120.8(2) n
C4 C5 C6 120.0(2) n
C3 C4 C5 119.8(2) n
C12 O5 H5O 102.3 n
O5 C12 H12 104.9 n
C13 C12 H12 113.5 n
C11 C12 H12 108.2 n
C12 C13 H13A 107.7 n
C12 C13 H13B 109.9 n
H13A C13 H13B 107.5 n
C12 C13 H13C 116.1 n
H13A C13 H13C 114.3 n
H13B C13 H13C 101.0 n
C12 C11 H11A 107.1 n
C12 C11 H11B 114.8 n
H11A C11 H11B 107.1 n
C12 C11 H11C 104.8 n
H11A C11 H11C 114.5 n
H11B C11 H11C 108.8 n
C8 O1 H1O 111.0 n
C10 O3 H3O 108.9 n
C8 C7 H7 106.3 n
C1 C7 H7 110.2 n
C9 C7 H7 108.6 n
C10 C9 H9A 111.5 n
C7 C9 H9A 109.2 n
C10 C9 H9B 105.3 n
C7 C9 H9B 105.2 n
H9A C9 H9B 111.5 n
C3 C2 H2 123.9 n
C1 C2 H2 115.5 n
C4 C3 H3 122.7 n
C2 C3 H3 117.1 n
C1 C6 H6 114.2 n
C5 C6 H6 125.0 n
C4 C5 H5 117.7 n
C6 C5 H5 121.6 n
C3 C4 H4 123.2 n
C5 C4 H4 117.0 n

loop_
_geom_bond_atom_site_label_1
_geom_bond_atom_site_label_2
_geom_bond_distance
_geom_bond_publ_flag
O5 C12 1.441(3) n
C12 C13 1.500(3) n
C12 C11 1.514(4) n
O1 C8 1.312(3) n
O2 C8 1.216(3) n
O3 C10 1.313(3) n
O4 C10 1.207(3) n
C10 C9 1.508(3) n
C7 C8 1.514(3) n
C7 C1 1.521(3) n
C7 C9 1.522(3) n
C1 C6 1.388(3) n
C1 C2 1.393(3) n
C2 C3 1.391(3) n
C3 C4 1.380(4) n
C6 C5 1.388(3) n
C5 C4 1.384(4) n
O5 H5O 0.9508 n
C12 H12 0.9770 n
C13 H13A 0.9857 n
C13 H13B 1.0064 n
C13 H13C 0.9810 n
C11 H11A 0.9927 n
C11 H11B 0.9851 n
C11 H11C 1.0837 n
O1 H1O 0.8898 n
O3 H3O 0.9500 n
C7 H7 0.9461 n
C9 H9A 1.0051 n
C9 H9B 1.0044 n
C2 H2 0.9140 n
C3 H3 1.0018 n
C6 H6 1.0053 n
C5 H5 0.9530 n
C4 H4 0.9648 n

loop_
_geom_hbond_atom_site_label_D
_geom_hbond_atom_site_label_H
_geom_hbond_atom_site_label_A
_geom_hbond_site_symmetry_A
_geom_hbond_distance_DH
_geom_hbond_distance_HA
_geom_hbond_distance_DA
_geom_hbond_angle_DHA
O1 H1O O2 7_556 0.89 1.78 2.668(2) 173
O3 H3O O5 . 0.95 1.67 2.587(2) 163
O5 H5O O4 4 0.95 1.82 2.743(2) 163
